data_4511742
loop_
_publ_author_name
'Li, Shaobin'
'Ma, Huiyuan'
'Pang, Haijun'
'Zhang, Li'

_publ_section_title
;
 Assembly of Six Polyoxometalate-Based Hybrid Compounds from a Simple
 Supramolecule to a Complicated Pseudorotaxane Framework via Tuning the pH
 of the Reaction Systems
;
_journal_issue 9
_journal_name_full 'Crystal Growth &amp; Design'
_journal_page_first 4450
_journal_paper_doi 10.1021/cg5005352
_journal_volume 14
_journal_year 2014
_chemical_formula_moiety 'Mo6 O19,C14 H16 N4'
_chemical_formula_sum 'C14 H16 Mo6 N4 O19'
_chemical_formula_weight 1119.93
_chemical_name_systematic
; 
 ? 
;
_space_group_IT_number 2
_symmetry_cell_setting triclinic
_symmetry_space_group_name_Hall '-P 1'
_symmetry_space_group_name_H-M 'P -1'
_atom_sites_solution_hydrogens geom
_atom_sites_solution_primary direct
_atom_sites_solution_secondary difmap
_audit_creation_method SHELXL-97
_cell_angle_alpha 113.291(5)
_cell_angle_beta 107.492(5)
_cell_angle_gamma 92.450(5)
_cell_formula_units_Z 1
_cell_length_a 7.741(5)
_cell_length_b 9.604(5)
_cell_length_c 10.200(5)
_cell_measurement_reflns_used 3480
_cell_measurement_temperature 293(2)
_cell_measurement_theta_max 28.12
_cell_measurement_theta_min 2.32
_cell_volume 652.9(6)
_computing_cell_refinement 'Bruker SMART'
_computing_data_collection 'Bruker SMART'
_computing_data_reduction 'Bruker SMART'
_computing_molecular_graphics 'Bruker SMART'
_computing_publication_material 'Bruker SMART'
_computing_structure_refinement 'SHELXL-97 (Sheldrick, 1997)'
_computing_structure_solution 'SHELXS-97 (Sheldrick, 1990)'
_diffrn_ambient_temperature 293(2)
_diffrn_measured_fraction_theta_full 0.987
_diffrn_measured_fraction_theta_max 0.987
_diffrn_radiation_monochromator graphite
_diffrn_radiation_source 'fine-focus sealed tube'
_diffrn_radiation_type MoK\a
_diffrn_radiation_wavelength 0.71069
_diffrn_reflns_av_R_equivalents 0.0153
_diffrn_reflns_av_sigmaI/netI 0.0249
_diffrn_reflns_limit_h_max 6
_diffrn_reflns_limit_h_min -9
_diffrn_reflns_limit_k_max 11
_diffrn_reflns_limit_k_min -9
_diffrn_reflns_limit_l_max 12
_diffrn_reflns_limit_l_min -11
_diffrn_reflns_number 3256
_diffrn_reflns_theta_full 25.00
_diffrn_reflns_theta_max 25.00
_diffrn_reflns_theta_min 2.35
_exptl_absorpt_coefficient_mu 2.890
_exptl_absorpt_correction_T_max 0.707
_exptl_absorpt_correction_T_min 0.541
_exptl_absorpt_correction_type multi-scan
_exptl_absorpt_process_details '(SADABS; Sheldrick, 2003)'
_exptl_crystal_density_diffrn 2.843
_exptl_crystal_density_method 'not measured'
_exptl_crystal_F_000 530.0
_exptl_crystal_size_max 0.22
_exptl_crystal_size_mid 0.18
_exptl_crystal_size_min 0.12
_refine_diff_density_max 0.880
_refine_diff_density_min -0.923
_refine_diff_density_rms 0.175
_refine_ls_extinction_method none
_refine_ls_goodness_of_fit_ref 1.095
_refine_ls_hydrogen_treatment constr
_refine_ls_matrix_type full
_refine_ls_number_parameters 197
_refine_ls_number_reflns 2269
_refine_ls_number_restraints 0
_refine_ls_restrained_S_all 1.095
_refine_ls_R_factor_all 0.0293
_refine_ls_R_factor_gt 0.0285
_refine_ls_shift/su_max 0.001
_refine_ls_shift/su_mean 0.000
_refine_ls_structure_factor_coef Fsqd
_refine_ls_weighting_details 'calc w=1/[\s^2^(Fo^2^)+(0.0566P)^2^+1.9137P] where P=(Fo^2^+2Fc^2^)/3'
_refine_ls_weighting_scheme calc
_refine_ls_wR_factor_gt 0.0885
_refine_ls_wR_factor_ref 0.0892
_reflns_number_gt 2189
_reflns_number_total 2298
_reflns_threshold_expression >2sigma(I)
_cod_data_source_file cg5005352_si_002.cif
_cod_data_source_block Compound1
_cod_depositor_comments
;
The following automatic conversions were performed:

'_symmetry_cell_setting' value 'Triclinic' changed to 'triclinic'
according to
/usr/data/users/saulius/crontab/automatic-downloads/rss-feeds/ACS/lib/dictionaries/cif_core.dic
dictionary named 'cif_core.dic' version 2.4.2 from 2011-04-26.

Automatic conversion script
Id: cif_fix_values 2281 2013-09-26 08:29:07Z andrius 

 Adding full bibliography for 4511742--4511747.cif.
;
_cod_original_sg_symbol_H-M P-1
_cod_original_formula_sum 'C14 H16 Mo6 N4 O19 '
_cod_database_code 4511742

loop_
_symmetry_equiv_pos_as_xyz
'x, y, z'
'-x, -y, -z'

loop_
_atom_site_label
_atom_site_type_symbol
_atom_site_fract_x
_atom_site_fract_y
_atom_site_fract_z
_atom_site_U_iso_or_equiv
_atom_site_adp_type
_atom_site_occupancy
_atom_site_symmetry_multiplicity
_atom_site_calc_flag
_atom_site_refinement_flags
Mo1 Mo 0.25821(5) 0.59097(5) 0.72116(4) 0.01870(15) Uani 1 1 d .
Mo2 Mo 0.04155(5) 0.24935(4) 0.44792(4) 0.01780(15) Uani 1 1 d .
Mo3 Mo -0.18576(5) 0.48268(5) 0.63649(5) 0.01849(15) Uani 1 1 d .
O10 O 0.0841(5) 0.0703(4) 0.4156(4) 0.0265(8) Uani 1 1 d .
O7 O 0.0000 0.5000 0.5000 0.0138(9) Uani 1 2 d S
O8 O -0.3173(5) 0.4651(5) 0.7361(4) 0.0279(8) Uani 1 1 d .
O3 O 0.3566(4) 0.5984(4) 0.5729(4) 0.0202(7) Uani 1 1 d .
O2 O 0.4396(5) 0.6651(5) 0.8847(4) 0.0300(9) Uani 1 1 d .
O9 O 0.1938(5) 0.3174(4) 0.3557(4) 0.0203(7) Uani 1 1 d .
O4 O 0.0564(5) 0.5612(4) 0.7893(4) 0.0212(7) Uani 1 1 d .
C5 C 0.8247(7) -0.0695(6) 0.9660(5) 0.0210(10) Uani 1 1 d .
H5 H 0.7039 -0.1148 0.9413 0.025 Uiso 1 1 calc R
O1 O 0.1641(5) 0.7785(4) 0.7198(4) 0.0210(7) Uani 1 1 d .
O5 O 0.2480(5) 0.3750(4) 0.6417(4) 0.0214(7) Uani 1 1 d .
C4 C 0.8569(6) 0.0407(5) 0.9167(5) 0.0188(9) Uani 1 1 d .
C1 C 0.4936(6) 0.1869(6) 0.7306(6) 0.0199(10) Uani 1 1 d .
H1 H 0.4344 0.2642 0.7151 0.024 Uiso 1 1 calc R
N1 N 0.6948(5) 0.0724(5) 0.8232(5) 0.0196(8) Uani 1 1 d .
O6 O -0.1098(5) 0.2818(4) 0.5698(4) 0.0204(7) Uani 1 1 d .
C2 C 0.6562(8) 0.2085(6) 0.8328(6) 0.0263(11) Uani 1 1 d .
H2 H 0.7316 0.3036 0.9005 0.032 Uiso 1 1 calc R
C3 C 0.5508(7) -0.0408(6) 0.7077(6) 0.0266(11) Uani 1 1 d .
H3 H 0.5429 -0.1467 0.6762 0.032 Uiso 1 1 calc R
C7 C 1.0775(7) 0.2343(6) 0.8966(6) 0.0269(11) Uani 1 1 d .
H7A H 1.0054 0.2006 0.7911 0.040 Uiso 1 1 calc R
H7B H 1.2061 0.2479 0.9096 0.040 Uiso 1 1 calc R
H7C H 1.0492 0.3305 0.9558 0.040 Uiso 1 1 calc R
C6 C 1.0330(7) 0.1142(6) 0.9491(5) 0.0204(10) Uani 1 1 d .
N2 N 0.4249(7) 0.0295(7) 0.6497(7) 0.0460(13) Uani 1 1 d .

loop_
_atom_site_aniso_label
_atom_site_aniso_U_11
_atom_site_aniso_U_22
_atom_site_aniso_U_33
_atom_site_aniso_U_23
_atom_site_aniso_U_13
_atom_site_aniso_U_12
Mo1 0.0155(2) 0.0204(2) 0.0166(2) 0.00769(18) 0.00116(17) 0.00252(16)
Mo2 0.0205(2) 0.0136(2) 0.0221(2) 0.00968(18) 0.00779(18) 0.00623(16)
Mo3 0.0193(2) 0.0209(2) 0.0221(2) 0.01218(18) 0.01213(18) 0.00487(17)
O10 0.034(2) 0.0195(17) 0.0310(19) 0.0145(16) 0.0124(16) 0.0119(15)
O7 0.014(2) 0.015(2) 0.013(2) 0.0081(18) 0.0025(17) 0.0033(17)
O8 0.0257(19) 0.036(2) 0.030(2) 0.0184(17) 0.0151(16) 0.0072(16)
O3 0.0158(16) 0.0225(17) 0.0231(17) 0.0112(14) 0.0059(13) 0.0028(13)
O2 0.0226(18) 0.036(2) 0.0229(19) 0.0081(16) 0.0025(15) 0.0029(16)
O9 0.0207(17) 0.0198(17) 0.0258(18) 0.0129(14) 0.0105(14) 0.0079(13)
O4 0.0217(17) 0.0263(18) 0.0208(17) 0.0133(15) 0.0096(14) 0.0070(14)
C5 0.017(2) 0.023(2) 0.022(2) 0.010(2) 0.0054(18) 0.0008(18)
O1 0.0213(17) 0.0158(16) 0.0222(17) 0.0075(14) 0.0038(14) 0.0029(13)
O5 0.0197(17) 0.0244(18) 0.0227(18) 0.0147(15) 0.0041(14) 0.0066(14)
C4 0.021(2) 0.020(2) 0.016(2) 0.0102(19) 0.0032(19) 0.0072(18)
C1 0.020(2) 0.022(2) 0.029(3) 0.022(2) 0.007(2) 0.0102(19)
N1 0.018(2) 0.022(2) 0.022(2) 0.0146(17) 0.0034(16) 0.0076(16)
O6 0.0228(17) 0.0195(16) 0.0249(17) 0.0138(14) 0.0104(14) 0.0060(13)
C2 0.033(3) 0.020(2) 0.026(3) 0.012(2) 0.009(2) 0.004(2)
C3 0.028(3) 0.022(2) 0.030(3) 0.015(2) 0.005(2) 0.003(2)
C7 0.028(3) 0.028(3) 0.027(3) 0.019(2) 0.004(2) 0.000(2)
C6 0.023(2) 0.022(2) 0.018(2) 0.012(2) 0.0061(18) 0.0031(19)
N2 0.035(3) 0.047(3) 0.054(3) 0.028(3) 0.004(2) 0.001(2)

loop_
_atom_type_symbol
_atom_type_description
_atom_type_scat_dispersion_real
_atom_type_scat_dispersion_imag
_atom_type_scat_source
C C 0.0033 0.0016 'International Tables Vol C Tables 4.2.6.8 and 6.1.1.4'
H H 0.0000 0.0000 'International Tables Vol C Tables 4.2.6.8 and 6.1.1.4'
N N 0.0061 0.0033 'International Tables Vol C Tables 4.2.6.8 and 6.1.1.4'
O O 0.0106 0.0060 'International Tables Vol C Tables 4.2.6.8 and 6.1.1.4'
Ni Ni 0.3393 1.1124 'International Tables Vol C Tables 4.2.6.8 and 6.1.1.4'
Mo Mo -1.6832 0.6857 'International Tables Vol C Tables 4.2.6.8 and 6.1.1.4'

loop_
_geom_angle_atom_site_label_1
_geom_angle_atom_site_label_2
_geom_angle_atom_site_label_3
_geom_angle
_geom_angle_site_symmetry_1
_geom_angle_site_symmetry_3
O2 Mo1 O5 105.20(17) . .
O2 Mo1 O3 104.34(18) . .
O5 Mo1 O3 89.70(15) . .
O2 Mo1 O4 102.17(18) . .
O5 Mo1 O4 88.01(15) . .
O3 Mo1 O4 153.04(15) . .
O2 Mo1 O1 101.50(17) . .
O5 Mo1 O1 153.22(15) . .
O3 Mo1 O1 85.63(15) . .
O4 Mo1 O1 84.43(15) . .
O2 Mo1 O7 176.89(14) . .
O5 Mo1 O7 77.59(10) . .
O3 Mo1 O7 76.87(11) . .
O4 Mo1 O7 76.41(11) . .
O1 Mo1 O7 75.67(10) . .
O10 Mo2 O1 104.71(17) . 2_566
O10 Mo2 O6 104.00(16) . .
O1 Mo2 O6 90.03(16) 2_566 .
O10 Mo2 O9 102.20(17) . .
O1 Mo2 O9 88.20(16) 2_566 .
O6 Mo2 O9 153.31(14) . .
O10 Mo2 O5 100.92(16) . .
O1 Mo2 O5 154.27(14) 2_566 .
O6 Mo2 O5 86.05(16) . .
O9 Mo2 O5 84.11(15) . .
O10 Mo2 O7 176.89(13) . .
O1 Mo2 O7 78.07(10) 2_566 .
O6 Mo2 O7 77.22(10) . .
O9 Mo2 O7 76.36(10) . .
O5 Mo2 O7 76.25(10) . .
O8 Mo3 O9 104.87(17) . 2_566
O8 Mo3 O4 102.46(17) . .
O9 Mo3 O4 88.75(15) 2_566 .
O8 Mo3 O3 104.36(17) . 2_566
O9 Mo3 O3 87.49(15) 2_566 2_566
O4 Mo3 O3 152.99(14) . 2_566
O8 Mo3 O6 102.30(17) . .
O9 Mo3 O6 152.80(15) 2_566 .
O4 Mo3 O6 86.60(15) . .
O3 Mo3 O6 84.64(14) 2_566 .
O8 Mo3 O7 178.06(13) . .
O9 Mo3 O7 76.97(10) 2_566 .
O4 Mo3 O7 76.89(11) . .
O3 Mo3 O7 76.20(11) 2_566 .
O6 Mo3 O7 75.87(10) . .
Mo2 O7 Mo2 180.0 2_566 .
Mo2 O7 Mo3 90.23(2) 2_566 2_566
Mo2 O7 Mo3 89.77(2) . 2_566
Mo2 O7 Mo3 89.77(2) 2_566 .
Mo2 O7 Mo3 90.23(2) . .
Mo3 O7 Mo3 180.000(1) 2_566 .
Mo2 O7 Mo1 90.35(2) 2_566 2_566
Mo2 O7 Mo1 89.65(2) . 2_566
Mo3 O7 Mo1 90.05(5) 2_566 2_566
Mo3 O7 Mo1 89.95(5) . 2_566
Mo2 O7 Mo1 89.65(2) 2_566 .
Mo2 O7 Mo1 90.35(2) . .
Mo3 O7 Mo1 89.95(5) 2_566 .
Mo3 O7 Mo1 90.05(5) . .
Mo1 O7 Mo1 180.0 2_566 .
Mo1 O3 Mo3 116.77(17) . 2_566
Mo3 O9 Mo2 116.73(17) 2_566 .
Mo3 O4 Mo1 116.65(17) . .
C4 C5 C6 121.9(5) . 2_757
Mo2 O1 Mo1 116.56(17) 2_566 .
Mo1 O5 Mo2 115.80(16) . .
C5 C4 C6 122.7(4) . .
C5 C4 N1 116.1(4) . .
C6 C4 N1 121.2(4) . .
C2 C1 N2 108.7(4) . .
C2 N1 C3 108.4(4) . .
C2 N1 C4 127.9(4) . .
C3 N1 C4 123.7(4) . .
Mo2 O6 Mo3 116.65(16) . .
C1 C2 N1 108.7(5) . .
N2 C3 N1 107.4(5) . .
C5 C6 C4 115.5(4) 2_757 .
C5 C6 C7 119.3(4) 2_757 .
C4 C6 C7 125.2(4) . .
C3 N2 C1 106.7(5) . .

loop_
_geom_bond_atom_site_label_1
_geom_bond_atom_site_label_2
_geom_bond_distance
_geom_bond_site_symmetry_2
Mo1 O2 1.682(4) .
Mo1 O5 1.893(4) .
Mo1 O3 1.909(3) .
Mo1 O4 1.943(3) .
Mo1 O1 1.975(3) .
Mo1 O7 2.3300(10) .
Mo2 O10 1.685(3) .
Mo2 O1 1.870(3) 2_566
Mo2 O6 1.901(3) .
Mo2 O9 1.946(3) .
Mo2 O5 1.992(3) .
Mo2 O7 2.3104(13) .
Mo3 O8 1.685(4) .
Mo3 O9 1.895(3) 2_566
Mo3 O4 1.925(4) .
Mo3 O3 1.954(4) 2_566
Mo3 O6 1.957(3) .
Mo3 O7 2.3238(10) .
O7 Mo2 2.3104(13) 2_566
O7 Mo3 2.3238(10) 2_566
O7 Mo1 2.3300(10) 2_566
O3 Mo3 1.954(3) 2_566
O9 Mo3 1.895(3) 2_566
C5 C4 1.381(7) .
C5 C6 1.382(7) 2_757
O1 Mo2 1.870(3) 2_566
C4 C6 1.389(7) .
C4 N1 1.456(6) .
C1 C2 1.316(7) .
C1 N2 1.389(7) .
N1 C2 1.325(7) .
N1 C3 1.381(7) .
C3 N2 1.334(7) .
C7 C6 1.517(7) .
C6 C5 1.382(7) 2_757
